data_4347428
loop_
_publ_author_name
'Ovcharenko, Victor'
'Fokin, Sergey'
'Chubakova, Elvina'
'Romanenko, Galina'
'Bogomyakov, Artem'
'Dobrokhotova, Zhanna'
'Lukzen, Nikita'
'Morozov, Vitaly'
'Petrova, Marina'
'Petrova, Maria'
'Zueva, Ekaterina'
'Rozentsveig, Igor'
'Rudyakova, Elena'
'Levkovskaya, Galina'
'Sagdeev, Renad'

_publ_section_title
;
 A Copper-Nitroxide Adduct Exhibiting Separate Single Crystal-to-Single
 Crystal Polymerization-Depolymerization and Spin Crossover Transitions.
;
_journal_issue 12
_journal_name_full 'Inorganic chemistry'
_journal_page_first 5853
_journal_page_last 5861
_journal_paper_doi 10.1021/acs.inorgchem.6b00140
_journal_volume 55
_journal_year 2016
_chemical_formula_sum 'C46 H46 Cu2 F24 N8 O12'
_chemical_formula_weight 1485.99
_space_group_IT_number 2
_space_group_name_Hall '-P 1'
_space_group_name_H-M_alt 'P -1'
_symmetry_cell_setting triclinic
_symmetry_space_group_name_H-M 'P -1'
_atom_sites_solution_hydrogens geom
_atom_sites_solution_primary direct
_atom_sites_solution_secondary difmap
_audit_creation_method SHELXL-97
_cell_angle_alpha 81.632(2)
_cell_angle_beta 66.142(2)
_cell_angle_gamma 81.905(2)
_cell_formula_units_Z 2
_cell_length_a 14.4974(5)
_cell_length_b 14.7449(4)
_cell_length_c 15.2691(5)
_cell_measurement_reflns_used 7384
_cell_measurement_temperature 125(2)
_cell_measurement_theta_max 22.68
_cell_measurement_theta_min 2.51
_cell_volume 2941.14(17)
_computing_cell_refinement 'Bruker SAINT'
_computing_data_collection 'Bruker APEX2'
_computing_data_reduction 'Bruker SAINT'
_computing_molecular_graphics 'Bruker SHELXTL'
_computing_publication_material 'Bruker SHELXTL'
_computing_structure_refinement 'SHELXL-97 (Sheldrick, 1997)'
_computing_structure_solution 'SHELXS-97 (Sheldrick, 1990)'
_diffrn_ambient_temperature 125(2)
_diffrn_measured_fraction_theta_full 0.988
_diffrn_measured_fraction_theta_max 0.988
_diffrn_measurement_device_type 'Bruker APEX-II CCD'
_diffrn_measurement_method '\f and \w scans'
_diffrn_radiation_monochromator graphite
_diffrn_radiation_source 'fine-focus sealed tube'
_diffrn_radiation_type MoK\a
_diffrn_radiation_wavelength 0.71073
_diffrn_reflns_av_R_equivalents 0.0941
_diffrn_reflns_av_sigmaI/netI 0.1647
_diffrn_reflns_limit_h_max 18
_diffrn_reflns_limit_h_min -18
_diffrn_reflns_limit_k_max 19
_diffrn_reflns_limit_k_min -17
_diffrn_reflns_limit_l_max 19
_diffrn_reflns_limit_l_min -19
_diffrn_reflns_number 47089
_diffrn_reflns_theta_full 27.50
_diffrn_reflns_theta_max 27.50
_diffrn_reflns_theta_min 1.47
_diffrn_standards_number 0
_exptl_absorpt_coefficient_mu 0.864
_exptl_absorpt_correction_T_max 0.4697
_exptl_absorpt_correction_T_min 0.3694
_exptl_absorpt_correction_type multi-scan
_exptl_absorpt_process_details sadabs
_exptl_crystal_colour dark
_exptl_crystal_density_diffrn 1.678
_exptl_crystal_density_method 'not measured'
_exptl_crystal_description rhombic
_exptl_crystal_F_000 1496
_exptl_crystal_size_max 0.12
_exptl_crystal_size_mid 0.06
_exptl_crystal_size_min 0.02
_refine_diff_density_max 0.480
_refine_diff_density_min -0.512
_refine_diff_density_rms 0.074
_refine_ls_extinction_method none
_refine_ls_goodness_of_fit_ref 0.799
_refine_ls_hydrogen_treatment constr
_refine_ls_matrix_type full
_refine_ls_number_parameters 931
_refine_ls_number_reflns 13355
_refine_ls_number_restraints 0
_refine_ls_restrained_S_all 0.799
_refine_ls_R_factor_all 0.1398
_refine_ls_R_factor_gt 0.0444
_refine_ls_shift/su_max 0.001
_refine_ls_shift/su_mean 0.000
_refine_ls_structure_factor_coef Fsqd
_refine_ls_weighting_details 'calc w=1/[\s^2^(Fo^2^)+(0.0368P)^2^+0.0000P] where P=(Fo^2^+2Fc^2^)/3'
_refine_ls_weighting_scheme calc
_refine_ls_wR_factor_gt 0.0801
_refine_ls_wR_factor_ref 0.1001
_reflns_number_gt 5713
_reflns_number_total 13355
_reflns_threshold_expression >2sigma(I)
_cod_data_source_file ic6b00140_si_001.cif
_cod_data_source_block zzzs
_cod_depositor_comments
;
The following automatic conversions were performed:

data item '_symmetry_cell_setting' value 'Triclinic' was changed to
'triclinic' in accordance with the
/home/saulius/struct/COD-crude-data/automatic-downloads/DataCite-retrospective/ACS/depositions/lib/dictionaries/cif_core.dic
dictionary named 'cif_core.dic' version 2.4.2 last updated on
2011-04-26.

Automatic conversion script
Id: cif_fix_values 6909 2019-04-08 15:41:33Z antanas 
;
_cod_original_cell_volume 2941.14(16)
_cod_original_sg_symbol_H-M P-1
_cod_database_code 4347428

loop_
_symmetry_equiv_pos_as_xyz
'x, y, z'
'-x, -y, -z'

loop_
_atom_site_label
_atom_site_type_symbol
_atom_site_fract_x
_atom_site_fract_y
_atom_site_fract_z
_atom_site_U_iso_or_equiv
_atom_site_adp_type
_atom_site_occupancy
_atom_site_symmetry_multiplicity
_atom_site_calc_flag
_atom_site_refinement_flags
Cu1 Cu 0.0000 0.0000 0.0000 0.02915(17) Uani 1 2 d S
O1 O -0.00524(18) 0.07925(14) 0.09448(17) 0.0303(6) Uani 1 1 d .
C1 C -0.0741(4) 0.1706(3) 0.2217(3) 0.0391(10) Uani 1 1 d .
F1 F -0.143(2) 0.1732(15) 0.3124(18) 0.074(7) Uani 0.50 1 d P
F2 F 0.0223(17) 0.1669(14) 0.2193(10) 0.047(4) Uani 0.50 1 d P
F3 F -0.0964(13) 0.2468(12) 0.1764(14) 0.070(6) Uani 0.50 1 d P
F1A F 0.014(2) 0.1803(15) 0.2169(14) 0.086(6) Uani 0.50 1 d P
F2A F -0.131(2) 0.1667(15) 0.3141(18) 0.056(6) Uani 0.50 1 d P
F3A F -0.1002(9) 0.2524(12) 0.1804(14) 0.049(5) Uani 0.50 1 d P
C2 C -0.0793(3) 0.0891(2) 0.1727(3) 0.0281(9) Uani 1 1 d .
C3 C -0.1620(3) 0.0376(2) 0.2168(3) 0.0335(9) Uani 1 1 d .
H3A H -0.2129 0.0529 0.2768 0.040 Uiso 1 1 calc R
C4 C -0.1718(3) -0.0358(2) 0.1751(3) 0.0279(9) Uani 1 1 d .
C5 C -0.2612(3) -0.0934(3) 0.2305(3) 0.0364(10) Uani 1 1 d .
F4 F -0.33987(15) -0.04825(13) 0.29464(14) 0.0422(5) Uani 1 1 d .
F5 F -0.2996(14) -0.1201(9) 0.1700(13) 0.045(4) Uani 0.50 1 d P
F6 F -0.23461(16) -0.16719(14) 0.27946(17) 0.0606(7) Uani 1 1 d .
F5A F -0.2915(15) -0.1263(12) 0.1738(13) 0.083(6) Uani 0.50 1 d P
O2 O -0.11422(18) -0.06377(14) 0.09469(16) 0.0306(6) Uani 1 1 d .
O1R O 0.12180(18) -0.11420(14) 0.01995(17) 0.0326(6) Uani 1 1 d .
N2R N 0.1200(2) -0.16681(18) 0.0962(2) 0.0276(7) Uani 1 1 d .
C3R C 0.1093(3) -0.2679(2) 0.1061(2) 0.0300(9) Uani 1 1 d .
C4R C 0.0220(3) -0.2834(2) 0.0797(3) 0.0394(10) Uani 1 1 d .
H4RA H 0.0412 -0.2689 0.0102 0.059 Uiso 1 1 calc R
H4RB H -0.0381 -0.2433 0.1142 0.059 Uiso 1 1 calc R
H4RC H 0.0069 -0.3478 0.0978 0.059 Uiso 1 1 calc R
C5R C 0.2105(3) -0.3110(2) 0.0370(3) 0.0391(10) Uani 1 1 d .
H5RA H 0.2172 -0.2930 -0.0295 0.059 Uiso 1 1 calc R
H5RB H 0.2128 -0.3782 0.0497 0.059 Uiso 1 1 calc R
H5RC H 0.2663 -0.2893 0.0467 0.059 Uiso 1 1 calc R
C6R C 0.0910(3) -0.2925(2) 0.2135(3) 0.0303(9) Uani 1 1 d .
C7R C -0.0198(3) -0.2769(2) 0.2821(3) 0.0465(11) Uani 1 1 d .
H7RA H -0.0255 -0.2926 0.3486 0.070 Uiso 1 1 calc R
H7RB H -0.0606 -0.3160 0.2683 0.070 Uiso 1 1 calc R
H7RC H -0.0442 -0.2122 0.2735 0.070 Uiso 1 1 calc R
C8R C 0.1373(3) -0.3868(2) 0.2390(3) 0.0427(10) Uani 1 1 d .
H8RA H 0.1199 -0.3960 0.3086 0.064 Uiso 1 1 calc R
H8RB H 0.2111 -0.3901 0.2048 0.064 Uiso 1 1 calc R
H8RC H 0.1105 -0.4347 0.2202 0.064 Uiso 1 1 calc R
N9R N 0.1423(2) -0.21776(19) 0.2277(2) 0.0306(7) Uani 1 1 d .
O10R O 0.1686(2) -0.22536(17) 0.2988(2) 0.0551(8) Uani 1 1 d .
C11R C 0.1465(3) -0.1437(2) 0.1646(2) 0.0267(9) Uani 1 1 d .
C12R C 0.1807(3) -0.0556(2) 0.1629(2) 0.0247(8) Uani 1 1 d .
C13R C 0.2272(3) -0.0016(2) 0.0785(2) 0.0265(9) Uani 1 1 d .
H13A H 0.2398 -0.0151 0.0155 0.032 Uiso 1 1 calc R
N14R N 0.2514(2) 0.07330(17) 0.10155(19) 0.0257(7) Uani 1 1 d .
C15R C 0.2993(3) 0.1484(2) 0.0334(2) 0.0340(9) Uani 1 1 d .
H15A H 0.3173 0.1331 -0.0322 0.051 Uiso 1 1 calc R
H15B H 0.3608 0.1587 0.0412 0.051 Uiso 1 1 calc R
H15C H 0.2525 0.2044 0.0449 0.051 Uiso 1 1 calc R
N16R N 0.2200(2) 0.07363(18) 0.1993(2) 0.0285(7) Uani 1 1 d .
C17R C 0.1762(3) -0.0052(2) 0.2374(2) 0.0272(9) Uani 1 1 d .
C18R C 0.1272(3) -0.0257(2) 0.3445(2) 0.0333(9) Uani 1 1 d .
H18A H 0.1345 0.0259 0.3755 0.040 Uiso 1 1 calc R
H18B H 0.1631 -0.0818 0.3643 0.040 Uiso 1 1 calc R
C19R C 0.0148(3) -0.0400(2) 0.3805(3) 0.0434(10) Uani 1 1 d .
H19A H -0.0137 -0.0507 0.4509 0.065 Uiso 1 1 calc R
H19B H 0.0072 -0.0934 0.3533 0.065 Uiso 1 1 calc R
H19C H -0.0211 0.0150 0.3604 0.065 Uiso 1 1 calc R
Cu2 Cu 0.5000 0.5000 0.5000 0.02611(16) Uani 1 2 d S
O3 O 0.62072(18) 0.53173(14) 0.38737(16) 0.0323(6) Uani 1 1 d .
C6 C 0.7814(3) 0.5192(3) 0.2656(3) 0.0426(10) Uani 1 1 d .
F7 F 0.8531(17) 0.4658(14) 0.1990(15) 0.053(4) Uani 0.50 1 d P
F8 F 0.83072(17) 0.53100(14) 0.32000(17) 0.0568(6) Uani 1 1 d .
F9 F 0.76813(17) 0.60207(16) 0.22227(17) 0.0709(8) Uani 1 1 d .
F7A F 0.8365(19) 0.4715(16) 0.1965(17) 0.098(7) Uani 0.50 1 d P
C7 C 0.6821(3) 0.4788(2) 0.3257(3) 0.0307(9) Uani 1 1 d .
C8 C 0.6683(3) 0.3933(2) 0.3099(3) 0.0381(10) Uani 1 1 d .
H8A H 0.7217 0.3623 0.2606 0.046 Uiso 1 1 calc R
C9 C 0.5795(3) 0.3492(2) 0.3625(3) 0.0359(10) Uani 1 1 d .
C10 C 0.5791(4) 0.2501(3) 0.3405(4) 0.0501(12) Uani 1 1 d .
F10 F 0.6084(19) 0.1943(14) 0.3945(18) 0.102(9) Uani 0.50 1 d P
F11 F 0.6461(17) 0.2405(14) 0.2460(17) 0.077(5) Uani 0.50 1 d P
F12 F 0.4891(9) 0.2451(6) 0.3406(8) 0.093(4) Uani 0.50 1 d P
F10A F 0.4914(7) 0.2104(5) 0.3938(7) 0.075(3) Uani 0.50 1 d P
F11A F 0.6382(17) 0.1889(14) 0.3741(19) 0.072(5) Uani 0.50 1 d P
F12A F 0.6046(17) 0.2358(15) 0.2544(15) 0.090(7) Uani 0.50 1 d P
O4 O 0.5015(2) 0.37916(15) 0.42630(19) 0.0400(7) Uani 1 1 d .
Cu3 Cu 0.24793(3) 0.21652(3) 0.27542(3) 0.03381(13) Uani 1 1 d .
O5 O 0.38665(17) 0.18825(14) 0.18615(15) 0.0275(6) Uani 1 1 d .
C11 C 0.5458(3) 0.1096(3) 0.1161(3) 0.0390(10) Uani 1 1 d .
F13 F 0.53433(18) 0.05777(15) 0.05740(16) 0.0664(7) Uani 1 1 d .
F14 F 0.6218(10) 0.0808(12) 0.1426(12) 0.053(3) Uani 0.50 1 d P
F15 F 0.57725(17) 0.18742(15) 0.06378(16) 0.0610(7) Uani 1 1 d .
F14A F 0.6206(13) 0.0556(12) 0.1346(12) 0.095(6) Uani 0.50 1 d P
C12 C 0.4467(3) 0.1240(2) 0.2017(3) 0.0288(9) Uani 1 1 d .
C13 C 0.4328(3) 0.0666(2) 0.2867(3) 0.0310(9) Uani 1 1 d .
H13B H 0.4843 0.0196 0.2881 0.037 Uiso 1 1 calc R
C14 C 0.3458(3) 0.0769(2) 0.3681(3) 0.0306(9) Uani 1 1 d .
C15 C 0.3396(4) 0.0210(3) 0.4622(3) 0.0424(11) Uani 1 1 d .
F16 F 0.25901(19) -0.02847(16) 0.49885(16) 0.0665(7) Uani 1 1 d .
F17 F 0.41930(18) -0.04007(15) 0.45204(16) 0.0605(7) Uani 1 1 d .
F18 F 0.318(3) 0.075(2) 0.531(2) 0.107(10) Uani 0.50 1 d P
F18A F 0.341(3) 0.0731(19) 0.522(2) 0.074(5) Uani 0.50 1 d P
O6 O 0.26710(18) 0.13159(15) 0.37782(15) 0.0311(6) Uani 1 1 d .
O7 O 0.22228(18) 0.29673(14) 0.17310(15) 0.0291(6) Uani 1 1 d .
C16 C 0.1440(3) 0.4007(2) 0.0878(3) 0.0372(10) Uani 1 1 d .
F19 F 0.23112(18) 0.43753(14) 0.03787(16) 0.0569(7) Uani 1 1 d .
F20 F 0.13297(19) 0.34492(14) 0.03285(16) 0.0634(7) Uani 1 1 d .
F21 F 0.07117(16) 0.46957(13) 0.09994(15) 0.0500(6) Uani 1 1 d .
C17 C 0.1426(3) 0.3484(2) 0.1825(3) 0.0270(9) Uani 1 1 d .
C18 C 0.0560(3) 0.3581(2) 0.2654(3) 0.0308(9) Uani 1 1 d .
H18C H 0.0027 0.4032 0.2642 0.037 Uiso 1 1 calc R
C19 C 0.0455(3) 0.3033(2) 0.3502(3) 0.0304(9) Uani 1 1 d .
C20 C -0.0528(3) 0.3133(3) 0.4380(3) 0.0483(11) Uani 1 1 d .
F22 F -0.13003(18) 0.35455(17) 0.41775(17) 0.0796(9) Uani 1 1 d .
F23 F -0.0381(11) 0.3544(6) 0.5083(9) 0.059(3) Uani 0.50 1 d P
F24 F -0.08337(17) 0.23165(17) 0.48255(17) 0.0722(8) Uani 1 1 d .
F23A F -0.0478(13) 0.3625(12) 0.4898(11) 0.146(7) Uani 0.50 1 d P
O8 O 0.10972(18) 0.24270(15) 0.36550(16) 0.0331(6) Uani 1 1 d .
O1S O 0.40157(17) 0.58421(14) 0.45105(18) 0.0333(6) Uani 1 1 d .
N2S N 0.4175(2) 0.61670(18) 0.3624(2) 0.0301(7) Uani 1 1 d .
C3S C 0.4397(3) 0.7153(2) 0.3284(3) 0.0341(10) Uani 1 1 d .
C4S C 0.5253(3) 0.7394(2) 0.3522(3) 0.0404(10) Uani 1 1 d .
H4SA H 0.5879 0.7023 0.3173 0.061 Uiso 1 1 calc R
H4SB H 0.5079 0.7266 0.4215 0.061 Uiso 1 1 calc R
H4SC H 0.5351 0.8048 0.3329 0.061 Uiso 1 1 calc R
C5S C 0.3419(3) 0.7725(2) 0.3806(3) 0.0461(11) Uani 1 1 d .
H5SA H 0.3308 0.7706 0.4485 0.069 Uiso 1 1 calc R
H5SB H 0.2853 0.7474 0.3756 0.069 Uiso 1 1 calc R
H5SC H 0.3464 0.8363 0.3514 0.069 Uiso 1 1 calc R
C6S C 0.4653(3) 0.7147(2) 0.2195(3) 0.0347(10) Uani 1 1 d .
C7S C 0.4292(3) 0.8022(2) 0.1721(3) 0.0499(11) Uani 1 1 d .
H7SA H 0.3591 0.8214 0.2128 0.075 Uiso 1 1 calc R
H7SB H 0.4330 0.7906 0.1091 0.075 Uiso 1 1 calc R
H7SC H 0.4724 0.8509 0.1639 0.075 Uiso 1 1 calc R
C8S C 0.5766(3) 0.6848(2) 0.1597(3) 0.0389(10) Uani 1 1 d .
H8SA H 0.5978 0.6276 0.1908 0.058 Uiso 1 1 calc R
H8SB H 0.6189 0.7331 0.1550 0.058 Uiso 1 1 calc R
H8SC H 0.5840 0.6747 0.0951 0.058 Uiso 1 1 calc R
N9S N 0.4080(2) 0.63630(19) 0.2231(2) 0.0340(8) Uani 1 1 d .
O10S O 0.3871(2) 0.62679(16) 0.1519(2) 0.0511(7) Uani 1 1 d .
C11S C 0.3910(3) 0.5778(2) 0.3025(3) 0.0303(9) Uani 1 1 d .
C12S C 0.3491(3) 0.4904(2) 0.3242(2) 0.0249(8) Uani 1 1 d .
C13S C 0.2985(3) 0.4526(2) 0.4174(3) 0.0307(9) Uani 1 1 d .
H13C H 0.2853 0.4798 0.4744 0.037 Uiso 1 1 calc R
N14S N 0.2715(2) 0.37131(18) 0.41293(19) 0.0292(7) Uani 1 1 d .
C15S C 0.2285(3) 0.3032(2) 0.4938(2) 0.0440(11) Uani 1 1 d .
H15D H 0.2104 0.3304 0.5541 0.066 Uiso 1 1 calc R
H15E H 0.2784 0.2501 0.4900 0.066 Uiso 1 1 calc R
H15F H 0.1678 0.2832 0.4917 0.066 Uiso 1 1 calc R
N16S N 0.3038(2) 0.35088(18) 0.3199(2) 0.0334(8) Uani 1 1 d .
C17S C 0.3521(3) 0.4230(2) 0.2643(2) 0.0294(9) Uani 1 1 d .
C18S C 0.4022(3) 0.4217(2) 0.1577(2) 0.0336(9) Uani 1 1 d .
H18D H 0.3731 0.4752 0.1269 0.040 Uiso 1 1 calc R
H18E H 0.3875 0.3652 0.1398 0.040 Uiso 1 1 calc R
C19S C 0.5167(3) 0.4249(2) 0.1188(3) 0.0436(10) Uani 1 1 d .
H19E H 0.5459 0.4195 0.0495 0.065 Uiso 1 1 calc R
H19F H 0.5459 0.3739 0.1512 0.065 Uiso 1 1 calc R
H19G H 0.5319 0.4835 0.1309 0.065 Uiso 1 1 calc R

loop_
_atom_site_aniso_label
_atom_site_aniso_U_11
_atom_site_aniso_U_22
_atom_site_aniso_U_33
_atom_site_aniso_U_23
_atom_site_aniso_U_13
_atom_site_aniso_U_12
Cu1 0.0325(4) 0.0284(3) 0.0290(4) -0.0022(3) -0.0124(3) -0.0105(3)
O1 0.0326(17) 0.0299(13) 0.0339(16) -0.0017(12) -0.0172(14) -0.0090(11)
C1 0.045(3) 0.034(3) 0.042(3) -0.006(2) -0.021(3) -0.001(2)
F1 0.080(10) 0.084(13) 0.050(14) -0.041(9) 0.006(9) -0.042(9)
F2 0.047(9) 0.043(6) 0.066(7) -0.015(5) -0.035(6) -0.002(5)
F3 0.156(13) 0.013(6) 0.062(10) -0.010(6) -0.069(9) 0.015(6)
F1A 0.055(8) 0.068(9) 0.177(14) -0.084(9) -0.073(9) 0.021(6)
F2A 0.100(14) 0.041(7) 0.037(12) -0.005(6) -0.036(11) -0.006(7)
F3A 0.038(6) 0.048(9) 0.060(10) -0.016(7) -0.017(6) 0.001(5)
C2 0.032(3) 0.024(2) 0.035(2) -0.0020(18) -0.020(2) -0.0010(18)
C3 0.035(3) 0.037(2) 0.032(2) -0.0070(18) -0.014(2) -0.0082(19)
C4 0.027(2) 0.030(2) 0.031(2) 0.0040(18) -0.017(2) -0.0091(17)
C5 0.034(3) 0.044(3) 0.033(3) -0.004(2) -0.013(2) -0.008(2)
F4 0.0313(14) 0.0548(13) 0.0376(13) -0.0015(11) -0.0107(12) -0.0066(11)
F5 0.046(8) 0.044(5) 0.056(10) -0.006(5) -0.026(7) -0.019(5)
F6 0.0434(16) 0.0439(14) 0.0797(18) 0.0254(13) -0.0176(14) -0.0099(11)
F5A 0.076(11) 0.152(12) 0.028(8) -0.018(8) -0.002(8) -0.085(9)
O2 0.0343(17) 0.0312(13) 0.0275(15) -0.0011(11) -0.0110(13) -0.0116(12)
O1R 0.0409(17) 0.0309(14) 0.0309(15) 0.0027(12) -0.0194(14) -0.0078(12)
N2R 0.031(2) 0.0270(17) 0.0304(19) -0.0025(15) -0.0154(16) -0.0081(13)
C3R 0.036(3) 0.0235(19) 0.033(2) -0.0003(17) -0.015(2) -0.0084(17)
C4R 0.046(3) 0.035(2) 0.048(3) 0.0002(19) -0.027(2) -0.0145(19)
C5R 0.045(3) 0.032(2) 0.040(2) -0.0045(18) -0.016(2) -0.0074(19)
C6R 0.030(3) 0.031(2) 0.033(2) 0.0006(17) -0.014(2) -0.0120(17)
C7R 0.038(3) 0.054(3) 0.048(3) 0.001(2) -0.014(2) -0.021(2)
C8R 0.052(3) 0.033(2) 0.046(3) 0.0071(19) -0.025(2) -0.0093(19)
N9R 0.032(2) 0.0385(19) 0.032(2) -0.0005(15) -0.0229(17) -0.0075(14)
O10R 0.059(2) 0.0544(17) 0.057(2) 0.0013(15) -0.0273(18) -0.0141(15)
C11R 0.027(2) 0.026(2) 0.026(2) 0.0023(17) -0.0104(19) -0.0052(16)
C12R 0.023(2) 0.0263(19) 0.027(2) -0.0017(17) -0.0122(18) -0.0043(16)
C13R 0.028(2) 0.028(2) 0.027(2) -0.0037(17) -0.0127(19) -0.0045(16)
N14R 0.0267(19) 0.0275(16) 0.0236(18) -0.0007(14) -0.0092(15) -0.0086(13)
C15R 0.042(3) 0.031(2) 0.028(2) 0.0021(17) -0.010(2) -0.0161(18)
N16R 0.034(2) 0.0332(17) 0.0216(18) -0.0035(14) -0.0123(16) -0.0067(14)
C17R 0.025(2) 0.031(2) 0.028(2) -0.0001(17) -0.0139(19) -0.0038(17)
C18R 0.038(3) 0.034(2) 0.030(2) -0.0027(17) -0.014(2) -0.0092(18)
C19R 0.041(3) 0.049(2) 0.037(2) -0.0025(19) -0.012(2) -0.006(2)
Cu2 0.0282(4) 0.0226(3) 0.0293(4) -0.0015(3) -0.0123(3) -0.0057(3)
O3 0.0316(17) 0.0244(13) 0.0350(16) 0.0006(11) -0.0089(13) -0.0002(11)
C6 0.029(3) 0.050(3) 0.044(3) -0.002(2) -0.011(2) -0.002(2)
F7 0.022(6) 0.070(7) 0.055(8) -0.013(5) -0.004(6) 0.004(5)
F8 0.0465(16) 0.0630(15) 0.0722(18) 0.0039(13) -0.0341(15) -0.0185(12)
F9 0.0382(16) 0.0707(17) 0.0809(19) 0.0407(15) -0.0151(14) -0.0075(13)
F7A 0.035(9) 0.129(13) 0.107(12) -0.075(9) 0.024(7) -0.031(8)
C7 0.027(3) 0.036(2) 0.032(2) 0.0031(19) -0.018(2) -0.0001(19)
C8 0.034(3) 0.043(2) 0.041(3) -0.014(2) -0.017(2) 0.005(2)
C9 0.036(3) 0.042(2) 0.041(3) -0.004(2) -0.027(2) 0.000(2)
C10 0.055(4) 0.044(3) 0.063(4) -0.010(3) -0.031(3) -0.013(3)
F10 0.23(3) 0.027(7) 0.074(8) 0.020(7) -0.093(15) -0.018(10)
F11 0.117(12) 0.038(5) 0.077(8) -0.019(4) -0.033(8) -0.015(6)
F12 0.098(7) 0.069(6) 0.161(11) -0.010(5) -0.093(8) -0.030(5)
F10A 0.049(5) 0.048(5) 0.128(8) -0.025(4) -0.028(6) -0.017(4)
F11A 0.092(7) 0.035(5) 0.114(15) -0.016(6) -0.068(8) 0.007(4)
F12A 0.18(2) 0.061(5) 0.040(7) -0.003(4) -0.047(11) -0.043(10)
O4 0.0325(18) 0.0388(15) 0.0484(18) 0.0048(13) -0.0183(15) -0.0033(13)
Cu3 0.0301(3) 0.0375(3) 0.0307(3) 0.0030(2) -0.0117(2) -0.0004(2)
O5 0.0253(16) 0.0285(13) 0.0297(15) -0.0014(11) -0.0129(13) -0.0010(11)
C11 0.033(3) 0.048(3) 0.036(3) -0.007(2) -0.015(2) 0.004(2)
F13 0.0637(19) 0.0761(17) 0.0520(16) -0.0333(13) -0.0042(14) -0.0129(13)
F14 0.016(5) 0.085(6) 0.052(6) -0.018(4) -0.008(4) 0.009(5)
F15 0.0455(17) 0.0586(15) 0.0579(16) -0.0009(13) 0.0014(13) -0.0105(13)
F14A 0.085(9) 0.143(13) 0.026(5) -0.005(7) -0.019(5) 0.077(7)
C12 0.029(3) 0.033(2) 0.030(2) -0.0088(18) -0.015(2) -0.0039(18)
C13 0.036(3) 0.028(2) 0.034(2) -0.0007(18) -0.020(2) 0.0021(17)
C14 0.040(3) 0.027(2) 0.031(2) 0.0002(18) -0.021(2) -0.0074(19)
C15 0.053(3) 0.037(2) 0.040(3) 0.000(2) -0.025(3) -0.001(2)
F16 0.0608(19) 0.0733(17) 0.0544(16) 0.0277(13) -0.0202(15) -0.0132(14)
F17 0.0592(18) 0.0638(15) 0.0533(16) 0.0189(12) -0.0282(14) 0.0042(13)
F18 0.23(3) 0.064(9) 0.033(7) -0.002(6) -0.066(12) 0.012(11)
F18A 0.142(9) 0.050(7) 0.062(12) -0.020(6) -0.073(9) 0.006(5)
O6 0.0340(17) 0.0326(14) 0.0271(15) 0.0020(11) -0.0130(13) -0.0060(12)
O7 0.0299(16) 0.0278(13) 0.0300(15) -0.0007(11) -0.0131(13) -0.0021(12)
C16 0.039(3) 0.031(2) 0.041(3) 0.001(2) -0.017(2) -0.002(2)
F19 0.0434(17) 0.0620(15) 0.0539(16) 0.0231(12) -0.0166(14) -0.0068(13)
F20 0.113(2) 0.0463(14) 0.0530(16) -0.0055(12) -0.0573(16) -0.0004(13)
F21 0.0493(16) 0.0447(13) 0.0500(15) 0.0074(11) -0.0221(13) 0.0113(12)
C17 0.036(3) 0.0201(19) 0.031(2) -0.0013(17) -0.017(2) -0.0097(18)
C18 0.031(3) 0.0240(19) 0.039(3) -0.0035(18) -0.015(2) -0.0021(17)
C19 0.025(3) 0.034(2) 0.036(3) -0.0082(19) -0.014(2) -0.0040(18)
C20 0.039(3) 0.052(3) 0.045(3) 0.001(2) -0.012(3) 0.004(2)
F22 0.0405(18) 0.105(2) 0.0614(18) 0.0191(15) -0.0050(15) 0.0219(15)
F23 0.082(7) 0.069(4) 0.028(4) -0.021(3) -0.019(4) -0.006(4)
F24 0.0461(18) 0.0764(18) 0.0636(18) 0.0160(15) 0.0000(14) 0.0004(14)
F23A 0.056(7) 0.289(15) 0.094(10) -0.137(10) 0.014(7) -0.032(9)
O8 0.0277(16) 0.0408(15) 0.0290(15) -0.0005(12) -0.0108(13) -0.0016(12)
O1S 0.0292(16) 0.0329(14) 0.0367(16) -0.0035(12) -0.0100(13) -0.0085(11)
N2S 0.029(2) 0.0273(17) 0.035(2) -0.0034(15) -0.0112(17) -0.0098(14)
C3S 0.034(3) 0.0190(19) 0.044(3) 0.0025(17) -0.010(2) -0.0078(17)
C4S 0.039(3) 0.030(2) 0.055(3) 0.0003(19) -0.020(2) -0.0139(18)
C5S 0.039(3) 0.030(2) 0.065(3) -0.008(2) -0.015(2) -0.0020(19)
C6S 0.028(3) 0.022(2) 0.055(3) 0.0097(18) -0.018(2) -0.0117(17)
C7S 0.044(3) 0.037(2) 0.069(3) 0.008(2) -0.026(3) -0.008(2)
C8S 0.035(3) 0.035(2) 0.044(3) 0.0003(18) -0.012(2) -0.0078(18)
N9S 0.029(2) 0.0397(19) 0.039(2) -0.0028(17) -0.0187(18) -0.0058(15)
O10S 0.049(2) 0.0487(17) 0.056(2) 0.0004(14) -0.0220(17) -0.0086(14)
C11S 0.026(2) 0.028(2) 0.034(2) 0.0019(18) -0.009(2) -0.0057(17)
C12S 0.024(2) 0.0253(19) 0.024(2) 0.0011(16) -0.0072(18) -0.0089(16)
C13S 0.030(2) 0.031(2) 0.036(2) -0.0108(18) -0.012(2) -0.0101(17)
N14S 0.033(2) 0.0324(17) 0.0216(18) -0.0007(14) -0.0063(15) -0.0159(14)
C15S 0.051(3) 0.050(2) 0.027(2) -0.0037(19) -0.003(2) -0.028(2)
N16S 0.037(2) 0.0381(18) 0.0242(18) -0.0047(15) -0.0077(16) -0.0137(15)
C17S 0.029(2) 0.032(2) 0.028(2) -0.0014(17) -0.0117(19) -0.0077(17)
C18S 0.039(3) 0.031(2) 0.030(2) -0.0033(17) -0.009(2) -0.0130(18)
C19S 0.042(3) 0.045(2) 0.035(2) -0.0049(19) -0.006(2) -0.004(2)

loop_
_atom_type_symbol
_atom_type_description
_atom_type_scat_dispersion_real
_atom_type_scat_dispersion_imag
_atom_type_scat_source
C C 0.0033 0.0016 'International Tables Vol C Tables 4.2.6.8 and 6.1.1.4'
H H 0.0000 0.0000 'International Tables Vol C Tables 4.2.6.8 and 6.1.1.4'
N N 0.0061 0.0033 'International Tables Vol C Tables 4.2.6.8 and 6.1.1.4'
O O 0.0106 0.0060 'International Tables Vol C Tables 4.2.6.8 and 6.1.1.4'
F F 0.0171 0.0103 'International Tables Vol C Tables 4.2.6.8 and 6.1.1.4'
Cu Cu 0.3201 1.2651 'International Tables Vol C Tables 4.2.6.8 and 6.1.1.4'

loop_
_geom_angle_atom_site_label_1
_geom_angle_atom_site_label_2
_geom_angle_atom_site_label_3
_geom_angle
_geom_angle_site_symmetry_1
_geom_angle_site_symmetry_3
O2 Cu1 O2 180.0 . 2
O2 Cu1 O1 91.67(9) . .
O2 Cu1 O1 88.33(9) 2 .
O2 Cu1 O1 88.33(9) . 2
O2 Cu1 O1 91.67(9) 2 2
O1 Cu1 O1 179.998(1) . 2
O2 Cu1 O1R 86.14(8) . 2
O2 Cu1 O1R 93.86(8) 2 2
O1 Cu1 O1R 82.05(8) . 2
O1 Cu1 O1R 97.95(8) 2 2
O2 Cu1 O1R 93.86(8) . .
O2 Cu1 O1R 86.13(8) 2 .
O1 Cu1 O1R 97.95(8) . .
O1 Cu1 O1R 82.05(8) 2 .
O1R Cu1 O1R 180.00(12) 2 .
C2 O1 Cu1 123.9(2) . .
F1A C1 F3 103.2(12) . .
F1A C1 F2A 104.0(15) . .
F3 C1 F2A 111.2(12) . .
F1A C1 F1 110.8(15) . .
F3 C1 F1 104.3(13) . .
F2A C1 F1 8(2) . .
F1A C1 F3A 103.2(12) . .
F3 C1 F3A 3.9(16) . .
F2A C1 F3A 107.5(12) . .
F1 C1 F3A 100.7(12) . .
F1A C1 F2 8.6(18) . .
F3 C1 F2 111.3(11) . .
F2A C1 F2 102.9(14) . .
F1 C1 F2 110.3(13) . .
F3A C1 F2 111.5(10) . .
F1A C1 C2 114.7(11) . .
F3 C1 C2 109.0(9) . .
F2A C1 C2 114.1(12) . .
F1 C1 C2 113.8(11) . .
F3A C1 C2 112.3(9) . .
F2 C1 C2 108.2(9) . .
O1 C2 C3 128.5(3) . .
O1 C2 C1 112.8(3) . .
C3 C2 C1 118.7(4) . .
O1 C2 Cu1 34.72(14) . .
C3 C2 Cu1 94.4(2) . .
C1 C2 Cu1 146.1(3) . .
C4 C3 C2 121.3(3) . .
C4 C3 Cu1 61.1(2) . .
C2 C3 Cu1 60.6(2) . .
O2 C4 C3 128.1(3) . .
O2 C4 C5 113.4(3) . .
C3 C4 C5 118.5(3) . .
O2 C4 Cu1 34.32(14) . .
C3 C4 Cu1 93.9(2) . .
C5 C4 Cu1 147.4(2) . .
F5A C5 F6 104.5(8) . .
F5A C5 F4 109.0(9) . .
F6 C5 F4 106.3(3) . .
F5A C5 F5 5.9(12) . .
F6 C5 F5 109.8(6) . .
F4 C5 F5 104.5(7) . .
F5A C5 C4 112.0(9) . .
F6 C5 C4 110.9(3) . .
F4 C5 C4 113.6(3) . .
F5 C5 C4 111.5(8) . .
C4 O2 Cu1 124.3(2) . .
N2R O1R Cu1 129.68(19) . .
O1R N2R C11R 125.3(3) . .
O1R N2R C3R 121.5(3) . .
C11R N2R C3R 112.0(3) . .
N2R C3R C4R 109.8(3) . .
N2R C3R C5R 106.1(3) . .
C4R C3R C5R 111.2(3) . .
N2R C3R C6R 100.2(3) . .
C4R C3R C6R 114.9(3) . .
C5R C3R C6R 113.6(3) . .
N9R C6R C7R 104.9(3) . .
N9R C6R C8R 110.3(3) . .
C7R C6R C8R 110.6(3) . .
N9R C6R C3R 100.0(3) . .
C7R C6R C3R 113.9(3) . .
C8R C6R C3R 116.0(3) . .
O10R N9R C11R 126.8(3) . .
O10R N9R C6R 120.7(3) . .
C11R N9R C6R 112.2(3) . .
N9R C11R N2R 108.0(3) . .
N9R C11R C12R 127.6(3) . .
N2R C11R C12R 124.3(3) . .
C13R C12R C17R 105.3(3) . .
C13R C12R C11R 122.4(3) . .
C17R C12R C11R 132.2(3) . .
N14R C13R C12R 107.5(3) . .
C13R N14R N16R 112.0(3) . .
C13R N14R C15R 124.8(3) . .
N16R N14R C15R 123.1(3) . .
C17R N16R N14R 105.2(2) . .
C17R N16R Cu3 133.7(2) . .
N14R N16R Cu3 121.09(19) . .
N16R C17R C12R 110.0(3) . .
N16R C17R C18R 120.1(3) . .
C12R C17R C18R 129.9(3) . .
C17R C18R C19R 113.1(3) . .
O3 Cu2 O3 179.998(1) 2_666 .
O3 Cu2 O1S 94.54(9) 2_666 2_666
O3 Cu2 O1S 85.46(9) . 2_666
O3 Cu2 O1S 85.46(9) 2_666 .
O3 Cu2 O1S 94.54(9) . .
O1S Cu2 O1S 180.0 2_666 .
O3 Cu2 O4 86.58(9) 2_666 2_666
O3 Cu2 O4 93.42(9) . 2_666
O1S Cu2 O4 95.09(8) 2_666 2_666
O1S Cu2 O4 84.91(8) . 2_666
O3 Cu2 O4 93.42(9) 2_666 .
O3 Cu2 O4 86.58(9) . .
O1S Cu2 O4 84.91(8) 2_666 .
O1S Cu2 O4 95.09(8) . .
O4 Cu2 O4 179.999(1) 2_666 .
C7 O3 Cu2 127.8(2) . .
F7A C6 F9 104.0(10) . .
F7A C6 F8 111.6(11) . .
F9 C6 F8 105.7(3) . .
F7A C6 F7 10.4(18) . .
F9 C6 F7 109.0(7) . .
F8 C6 F7 101.3(9) . .
F7A C6 C7 111.9(12) . .
F9 C6 C7 112.0(3) . .
F8 C6 C7 111.2(3) . .
F7 C6 C7 116.6(10) . .
O3 C7 C8 128.3(4) . .
O3 C7 C6 112.6(3) . .
C8 C7 C6 119.1(4) . .
O3 C7 Cu2 31.96(15) . .
C8 C7 Cu2 97.2(2) . .
C6 C7 Cu2 142.7(3) . .
C7 C8 C9 123.5(4) . .
O4 C9 C8 127.8(4) . .
O4 C9 C10 115.2(4) . .
C8 C9 C10 117.0(4) . .
O4 C9 Cu2 38.66(17) . .
C8 C9 Cu2 90.3(2) . .
C10 C9 Cu2 150.4(3) . .
F10 C10 F12A 120.2(17) . .
F10 C10 F12 119.0(13) . .
F12A C10 F12 80.5(11) . .
F10 C10 F11A 18(2) . .
F12A C10 F11A 105.9(16) . .
F12 C10 F11A 131.3(11) . .
F10 C10 F10A 80.6(13) . .
F12A C10 F10A 107.9(10) . .
F12 C10 F10A 39.5(4) . .
F11A C10 F10A 95.8(10) . .
F10 C10 F11 108.7(16) . .
F12A C10 F11 24.4(16) . .
F12 C10 F11 104.7(11) . .
F11A C10 F11 91.3(16) . .
F10A C10 F11 129.9(9) . .
F10 C10 C9 109.6(12) . .
F12A C10 C9 118.1(10) . .
F12 C10 C9 106.1(6) . .
F11A C10 C9 112.0(10) . .
F10A C10 C9 114.6(5) . .
F11 C10 C9 108.2(9) . .
C10 F10 F10A 53.0(10) . .
F12A F11 C10 64(4) . .
F10A F12 C10 73.0(10) . .
F10A F12 F12A 107.4(14) . .
C10 F12 F12A 48.1(8) . .
F12 F10A C10 67.6(11) . .
F12 F10A F10 112.9(15) . .
C10 F10A F10 46.4(8) . .
F11 F12A C10 91(4) . .
F11 F12A F12 142(5) . .
C10 F12A F12 51.4(9) . .
C9 O4 Cu2 121.2(2) . .
O8 Cu3 O6 86.90(10) . .
O8 Cu3 O5 179.06(10) . .
O6 Cu3 O5 92.26(10) . .
O8 Cu3 O7 91.41(10) . .
O6 Cu3 O7 176.34(9) . .
O5 Cu3 O7 89.40(10) . .
O8 Cu3 N16S 91.24(9) . .
O6 Cu3 N16S 94.04(9) . .
O5 Cu3 N16S 89.26(9) . .
O7 Cu3 N16S 89.24(9) . .
O8 Cu3 N16R 98.76(9) . .
O6 Cu3 N16R 89.53(8) . .
O5 Cu3 N16R 80.79(8) . .
O7 Cu3 N16R 87.52(8) . .
N16S Cu3 N16R 169.56(9) . .
C12 O5 Cu3 124.6(2) . .
F14 C11 F15 100.7(8) . .
F14 C11 F13 115.1(8) . .
F15 C11 F13 106.0(3) . .
F14 C11 F14A 17.7(14) . .
F15 C11 F14A 112.3(8) . .
F13 C11 F14A 98.3(8) . .
F14 C11 C12 111.9(8) . .
F15 C11 C12 112.8(3) . .
F13 C11 C12 109.9(3) . .
F14A C11 C12 116.0(8) . .
O5 C12 C13 128.1(3) . .
O5 C12 C11 114.0(3) . .
C13 C12 C11 117.9(3) . .
O5 C12 Cu3 34.14(15) . .
C13 C12 Cu3 94.2(2) . .
C11 C12 Cu3 147.7(3) . .
C14 C13 C12 121.2(3) . .
C14 C13 Cu3 60.9(2) . .
C12 C13 Cu3 60.54(19) . .
O6 C14 C13 128.1(3) . .
O6 C14 C15 112.6(3) . .
C13 C14 C15 119.2(3) . .
O6 C14 Cu3 33.79(15) . .
C13 C14 Cu3 94.3(2) . .
C15 C14 Cu3 146.4(3) . .
F18A C15 F18 13(3) . .
F18A C15 F17 103.2(16) . .
F18 C15 F17 113.8(16) . .
F18A C15 F16 112.8(17) . .
F18 C15 F16 101.1(16) . .
F17 C15 F16 105.3(3) . .
F18A C15 C14 110.9(13) . .
F18 C15 C14 111.4(13) . .
F17 C15 C14 113.2(4) . .
F16 C15 C14 111.1(3) . .
C14 O6 Cu3 124.9(2) . .
C17 O7 Cu3 125.8(2) . .
F20 C16 F19 107.2(3) . .
F20 C16 F21 107.3(3) . .
F19 C16 F21 106.5(3) . .
F20 C16 C17 110.9(3) . .
F19 C16 C17 111.3(3) . .
F21 C16 C17 113.4(3) . .
O7 C17 C18 127.6(3) . .
O7 C17 C16 113.4(3) . .
C18 C17 C16 118.9(3) . .
O7 C17 Cu3 33.36(15) . .
C18 C17 Cu3 94.3(2) . .
C16 C17 Cu3 146.8(3) . .
C19 C18 C17 121.2(3) . .
O8 C19 C18 127.7(3) . .
O8 C19 C20 112.9(3) . .
C18 C19 C20 119.4(3) . .
O8 C19 Cu3 33.47(16) . .
C18 C19 Cu3 94.4(2) . .
C20 C19 Cu3 146.1(3) . .
F23A C20 F22 102.0(9) . .
F23A C20 F24 113.0(9) . .
F22 C20 F24 104.2(4) . .
F23A C20 F23 12.6(12) . .
F22 C20 F23 112.9(6) . .
F24 C20 F23 103.3(6) . .
F23A C20 C19 111.7(9) . .
F22 C20 C19 113.7(4) . .
F24 C20 C19 111.6(3) . .
F23 C20 C19 110.4(7) . .
C19 O8 Cu3 125.4(2) . .
N2S O1S Cu2 127.5(2) . .
O1S N2S C11S 124.8(3) . .
O1S N2S C3S 120.4(3) . .
C11S N2S C3S 112.5(3) . .
O1S N2S Cu2 32.53(13) . .
C11S N2S Cu2 121.1(2) . .
C3S N2S Cu2 122.4(2) . .
N2S C3S C5S 105.5(3) . .
N2S C3S C4S 111.3(3) . .
C5S C3S C4S 110.7(3) . .
N2S C3S C6S 99.9(3) . .
C5S C3S C6S 113.7(3) . .
C4S C3S C6S 114.9(3) . .
N9S C6S C7S 110.5(3) . .
N9S C6S C8S 105.1(3) . .
C7S C6S C8S 110.8(3) . .
N9S C6S C3S 99.9(3) . .
C7S C6S C3S 115.1(3) . .
C8S C6S C3S 114.4(3) . .
O10S N9S C11S 126.4(3) . .
O10S N9S C6S 120.3(3) . .
C11S N9S C6S 113.0(3) . .
N9S C11S N2S 107.3(3) . .
N9S C11S C12S 127.9(3) . .
N2S C11S C12S 124.8(3) . .
C13S C12S C17S 105.1(3) . .
C13S C12S C11S 122.7(3) . .
C17S C12S C11S 132.2(3) . .
N14S C13S C12S 107.9(3) . .
C13S N14S N16S 111.7(3) . .
C13S N14S C15S 126.1(3) . .
N16S N14S C15S 121.4(3) . .
C17S N16S N14S 106.0(3) . .
C17S N16S Cu3 130.3(2) . .
N14S N16S Cu3 122.7(2) . .
N16S C17S C12S 109.3(3) . .
N16S C17S C18S 120.5(3) . .
C12S C17S C18S 130.2(3) . .
C17S C18S C19S 113.2(3) . .

loop_
_geom_bond_atom_site_label_1
_geom_bond_atom_site_label_2
_geom_bond_distance
_geom_bond_site_symmetry_2
Cu1 O2 1.955(2) .
Cu1 O2 1.955(2) 2
Cu1 O1 1.957(2) .
Cu1 O1 1.957(2) 2
Cu1 O1R 2.344(2) 2
Cu1 O1R 2.344(2) .
O1 C2 1.253(4) .
C1 F1A 1.27(3) .
C1 F3 1.303(19) .
C1 F2A 1.31(3) .
C1 F1 1.34(3) .
C1 F3A 1.356(17) .
C1 F2 1.38(2) .
C1 C2 1.529(5) .
C2 C3 1.387(5) .
C3 C4 1.383(4) .
C4 O2 1.263(4) .
C4 C5 1.526(5) .
C5 F5A 1.29(2) .
C5 F6 1.330(4) .
C5 F4 1.333(4) .
C5 F5 1.380(19) .
O1R N2R 1.295(3) .
N2R C11R 1.349(4) .
N2R C3R 1.500(4) .
C3R C4R 1.529(4) .
C3R C5R 1.533(5) .
C3R C6R 1.547(5) .
C6R N9R 1.499(4) .
C6R C7R 1.528(5) .
C6R C8R 1.525(4) .
N9R O10R 1.274(3) .
N9R C11R 1.337(4) .
C11R C12R 1.448(4) .
C12R C13R 1.378(4) .
C12R C17R 1.423(4) .
C13R N14R 1.337(4) .
N14R N16R 1.374(3) .
N14R C15R 1.446(4) .
N16R C17R 1.342(4) .
N16R Cu3 2.700(3) .
C17R C18R 1.499(4) .
C18R C19R 1.530(5) .
Cu2 O3 1.950(2) 2_666
Cu2 O3 1.950(2) .
Cu2 O1S 2.057(2) 2_666
Cu2 O1S 2.057(2) .
Cu2 O4 2.235(2) 2_666
Cu2 O4 2.235(2) .
O3 C7 1.276(4) .
C6 F7A 1.27(3) .
C6 F9 1.330(4) .
C6 F8 1.338(4) .
C6 F7 1.37(2) .
C6 C7 1.511(5) .
C7 C8 1.375(4) .
C8 C9 1.404(5) .
C9 O4 1.231(4) .
C9 C10 1.548(5) .
C10 F10 1.234(19) .
C10 F12A 1.25(2) .
C10 F12 1.317(11) .
C10 F11A 1.35(2) .
C10 F10A 1.362(10) .
C10 F11 1.39(2) .
F10 F10A 1.68(3) .
F11 F12A 0.57(4) .
F12 F10A 0.905(9) .
F12 F12A 1.66(3) .
Cu3 O8 1.940(2) .
Cu3 O6 1.943(2) .
Cu3 O5 1.946(2) .
Cu3 O7 1.946(2) .
Cu3 N16S 2.516(3) .
O5 C12 1.258(4) .
C11 F14 1.319(16) .
C11 F15 1.322(4) .
C11 F13 1.331(4) .
C11 F14A 1.353(18) .
C11 C12 1.514(5) .
C12 C13 1.399(4) .
C13 C14 1.376(5) .
C14 O6 1.270(4) .
C14 C15 1.524(5) .
C15 F18A 1.29(2) .
C15 F18 1.32(3) .
C15 F17 1.332(4) .
C15 F16 1.342(4) .
O7 C17 1.259(4) .
C16 F20 1.324(4) .
C16 F19 1.329(4) .
C16 F21 1.332(4) .
C16 C17 1.531(5) .
C17 C18 1.384(5) .
C18 C19 1.387(4) .
C19 O8 1.265(4) .
C19 C20 1.518(5) .
C20 F23A 1.177(17) .
C20 F22 1.324(4) .
C20 F24 1.332(4) .
C20 F23 1.406(14) .
O1S N2S 1.306(3) .
N2S C11S 1.347(4) .
N2S C3S 1.505(4) .
C3S C5S 1.516(5) .
C3S C4S 1.524(5) .
C3S C6S 1.551(5) .
C6S N9S 1.499(4) .
C6S C7S 1.518(4) .
C6S C8S 1.535(5) .
N9S O10S 1.270(3) .
N9S C11S 1.338(4) .
C11S C12S 1.439(4) .
C12S C13S 1.383(4) .
C12S C17S 1.430(4) .
C13S N14S 1.331(4) .
N14S N16S 1.369(3) .
N14S C15S 1.454(4) .
N16S C17S 1.344(4) .
C17S C18S 1.493(4) .
C18S C19S 1.525(5) .
